data_2000204
loop_
_publ_author_name
'Blackburn, A. C.'
'Gallucci, J. C.'
'Gerkin, R. E.'

_publ_section_title
;
 Structure of hexaaquacopper(II) bromate
;
_journal_issue 10
_journal_name_full 'Acta Crystallographica Section C'
_journal_page_first 2019
_journal_page_last 2023
_journal_paper_doi 10.1107/S0108270191005048
_journal_volume 47
_journal_year 1991
_chemical_formula_moiety 'Cu (H2 O)6,(Br O3)2'
_chemical_formula_sum 'Br2 Cu H12 O12'
_chemical_formula_weight 427.44
_symmetry_cell_setting cubic
_symmetry_space_group_name_Hall '-P 2ac 2ab 3'
_symmetry_space_group_name_H-M 'P a -3'
_cell_angle_alpha 90
_cell_angle_beta 90
_cell_angle_gamma 90
_cell_formula_units_Z 4
_cell_length_a 10.3240(6)
_cell_length_b 10.3240(6)
_cell_length_c 10.3240(6)
_cell_volume 1100.38(11)
_diffrn_radiation_type Mo
_diffrn_radiation_wavelength 0.71073
_exptl_absorpt_coefficient_mu 9.232
_exptl_crystal_density_diffrn 2.580
_exptl_crystal_F_000 828
_cod_data_source_file cr0311.cif
_cod_data_source_block cr0311a
_cod_original_cell_volume 1100.38(4)
_cod_database_code 2000204

loop_
_atom_site_label
_atom_site_fract_x
_atom_site_fract_y
_atom_site_fract_z
Cu .0 .0 .0
Br .25992(4) .25992 .25992
O(1) .1686(3) .1565(4) .3405(4)
O(2) .0350(4) -.0299(4) .1960(4)
H(1) .053(6) .022(5) .229(6)
H(2) -.026(5) -.052(6) .223(6)
